data_4349387
loop_
_publ_author_name
'Sadikin, Yolanda'
'Schouwink, Pascal'
'Brighi, Matteo'
'\/Lodziana, Zbigniew'
'\<Cern\'y, Radovan'

_publ_section_title
;
 Modified Anion Packing of Na<sub>2</sub>B<sub>12</sub>H<sub>12</sub> in
 Close to Room Temperature Superionic Conductors.
;
_journal_issue 9
_journal_name_full 'Inorganic chemistry'
_journal_page_first 5006
_journal_page_last 5016
_journal_paper_doi 10.1021/acs.inorgchem.7b00013
_journal_volume 56
_journal_year 2017
_chemical_formula_sum 'B12 Cs H12 Na'
_chemical_formula_weight 297.71
_chemical_name_mineral ?m-NaCs(B12H12)?
_space_group_IT_number 14
_space_group_name_Hall '-P 2ybc'
_space_group_name_H-M_alt 'P 1 21/c 1'
_symmetry_cell_setting monoclinic
_symmetry_space_group_name_H-M 'P 1 21/c 1'
_cell_angle_alpha 90
_cell_angle_beta 92.353(6)
_cell_angle_gamma 90
_cell_formula_units_Z 4
_cell_length_a 7.6227(7)
_cell_length_b 12.1866(10)
_cell_length_c 12.3024(11)
_cell_measurement_temperature 433
_cell_volume 1141.87(17)
_diffrn_ambient_temperature 433
_diffrn_detector_type Pilatus
_diffrn_measurement_device_type 'one-axis goniometer'
_pd_meas_2theta_range_inc 0.00376
_pd_meas_2theta_range_max 36
_pd_meas_2theta_range_min 3.599
_pd_meas_number_of_points 8618
_pd_meas_scan_method fixed
_pd_proc_2theta_range_inc 0.004
_pd_proc_2theta_range_max 36
_pd_proc_2theta_range_min 3.599
_pd_proc_ls_background_function 'Chebychev polynomial'
_pd_proc_ls_profile_function TCHZ
_pd_proc_ls_prof_R_factor 0.35
_pd_proc_ls_prof_wR_expected 0.003
_pd_proc_ls_prof_wR_factor 0.29
_pd_spec_mounting ' capillary'
_pd_spec_mount_mode transmission
_pd_spec_shape cylinder
_refine_ls_goodness_of_fit_all 93.
_refine_ls_hydrogen_treatment refxyz
_refine_ls_number_parameters 101
_refine_ls_R_I_factor 0.08
_cod_data_source_file m-NaCs(B12H12)_Rietveld_433K.cif
_cod_data_source_block m-NaCs(B12H12)
_cod_original_cell_volume 1141.86(18)
_cod_original_sg_symbol_H-M P21/c
_cod_original_formula_sum 'B12  Cs1 H12 Na1'
_cod_database_code 4349387

loop_
_symmetry_equiv_pos_as_xyz
'x, y, z '
'-x, y+1/2, -z+1/2 '
'x, -y+1/2, z+1/2 '
'-x, -y, -z '

loop_
_atom_site_label
_atom_site_type_symbol
_atom_site_symmetry_multiplicity
_atom_site_fract_x
_atom_site_fract_y
_atom_site_fract_z
_atom_site_occupancy
_atom_site_B_iso_or_equiv
Cs1 Cs 0 0.7662(11) 0.3039(5) 0.9762(5) 1 5.7(3)
Na1 Na 0 0.711(5) 0.588(3) 0.628(3) 1 11.3(18)
B1 B 0 0.894(5) 0.948(4) 0.829(4) 1 3.3(12)
H2 H 0 1.018(7) 0.983(5) 0.874(6) 1 3.3(12)
B3 B 0 0.873(5) 0.803(3) 0.799(4) 1 3.3(12)
H4 H 0 0.983(7) 0.741(5) 0.824(6) 1 3.3(12)
B5 B 0 0.643(6) 0.767(2) 0.803(4) 1 3.3(12)
H6 H 0 0.598(9) 0.680(3) 0.830(6) 1 3.3(12)
B7 B 0 0.525(5) 0.842(4) 0.696(4) 1 3.3(12)
H8 H 0 0.401(7) 0.806(5) 0.651(6) 1 3.3(12)
B9 B 0 0.776(6) 1.023(2) 0.722(4) 1 3.3(12)
H10 H 0 0.821(9) 1.109(3) 0.695(6) 1 3.3(12)
B11 B 0 0.546(5) 0.987(3) 0.726(4) 1 3.3(12)
H12 H 0 0.435(7) 1.049(5) 0.702(6) 1 3.3(12)
B13 B 0 0.742(7) 0.788(3) 0.674(3) 1 3.3(12)
H19 H 0 0.755(11) 0.845(6) 0.991(2) 1 3.3(12)
B14 B 0 0.897(5) 0.900(4) 0.690(4) 1 3.3(12)
H20 H 0 0.654(10) 1.073(4) 0.912(5) 1 3.3(12)
B15 B 0 0.682(7) 0.924(4) 0.6260(19) 1 3.3(12)
H21 H 0 0.395(7) 0.886(6) 0.885(6) 1 3.3(12)
B16 B 0 0.521(5) 0.889(4) 0.836(4) 1 3.3(12)
H22 H 0 1.024(7) 0.904(6) 0.640(6) 1 3.3(12)
B17 B 0 0.736(7) 0.865(4) 0.8991(19) 1 3.3(12)
H23 H 0 0.664(11) 0.944(6) 0.534(2) 1 3.3(12)
B18 B 0 0.676(7) 1.001(3) 0.852(3) 1 3.3(12)
H24 H 0 0.764(10) 0.717(4) 0.614(5) 1 3.3(12)

loop_
_diffrn_radiation_type
_diffrn_radiation_wavelength
synchrotron 0.81984
